data_2013082
loop_
_publ_author_name
'SethuSankar, K.'
'Thennarasu, S.'
'Velmurugan, D.'
'Moon  Jib-Kim'

_publ_section_title
;
 5-[Acetamido(phenyl)methyl]-5-methylimidazolidine-2,4-dione
;
_journal_issue 12
_journal_name_full 'Acta Crystallographica Section C'
_journal_page_first o715
_journal_page_last o717
_journal_paper_doi 10.1107/S0108270102019339
_journal_volume 58
_journal_year 2002
_chemical_formula_iupac 'C13 H15 N3 O3'
_chemical_formula_moiety 'C13 H15 N3 O3'
_chemical_formula_sum 'C13 H15 N3 O3'
_chemical_formula_weight 261.28
_chemical_name_common imidazolidinedione
_chemical_name_systematic
;
5-(1-Acetamidobenzyl)-5-methylazolidin-2,4-dione
;
_space_group_IT_number 14
_symmetry_cell_setting monoclinic
_symmetry_space_group_name_Hall '-P 2ybc'
_symmetry_space_group_name_H-M 'P 1 21/c 1'
_atom_sites_solution_hydrogens geom
_atom_sites_solution_primary direct
_atom_sites_solution_secondary difmap
_audit_creation_method SHELXL-97
_cell_angle_alpha 90.00
_cell_angle_beta 107.860(6)
_cell_angle_gamma 90.00
_cell_formula_units_Z 4
_cell_length_a 12.9955(9)
_cell_length_b 7.7137(5)
_cell_length_c 13.4699(11)
_cell_measurement_reflns_used 25
_cell_measurement_temperature 293(2)
_cell_measurement_theta_max 24.97
_cell_measurement_theta_min 1.64
_cell_volume 1285.20(17)
_computing_cell_refinement 'CAD-4 EXPRESS'
_computing_data_collection 'CAD-4 EXPRESS (Enraf-Nonius, 1994)'
_computing_data_reduction 'XCAD4 (Harms & Wocadlo, 1995)'
_computing_molecular_graphics 'ZORTEP (Zsolnai, 1997) and PLATON (Spek, 2000)'
_computing_publication_material 'SHELXL97 and PARST (Nardelli, 1995)'
_computing_structure_refinement 'SHELXL97 (Sheldrick, 1997)'
_computing_structure_solution 'SHELXS97 (Sheldrick, 1997)'
_diffrn_ambient_temperature 293(2)
_diffrn_measurement_device_type 'Enraf-Nonius CAD-4'
_diffrn_measurement_method 'Non-profiled w/2\q'
_diffrn_radiation_monochromator graphite
_diffrn_radiation_source 'fine-focus sealed tube'
_diffrn_radiation_type MoK\a
_diffrn_radiation_wavelength 0.71073
_diffrn_reflns_av_R_equivalents 0.0155
_diffrn_reflns_av_sigmaI/netI 0.0343
_diffrn_reflns_limit_h_max 14
_diffrn_reflns_limit_h_min -15
_diffrn_reflns_limit_k_max 9
_diffrn_reflns_limit_k_min 0
_diffrn_reflns_limit_l_max 16
_diffrn_reflns_limit_l_min 0
_diffrn_reflns_number 2358
_diffrn_reflns_theta_max 24.97
_diffrn_reflns_theta_min 1.65
_diffrn_standards_decay_% 0
_diffrn_standards_interval_count 100
_diffrn_standards_interval_time 120
_diffrn_standards_number 3
_exptl_absorpt_coefficient_mu 0.098
_exptl_absorpt_correction_T_max 0.971
_exptl_absorpt_correction_T_min 0.967
_exptl_absorpt_correction_type '\y scan'
_exptl_absorpt_process_details '(North et al., 1968)'
_exptl_crystal_colour colorless
_exptl_crystal_density_diffrn 1.350
_exptl_crystal_density_method 'not measured'
_exptl_crystal_description Prism
_exptl_crystal_F_000 552
_exptl_crystal_size_max 0.35
_exptl_crystal_size_mid 0.30
_exptl_crystal_size_min 0.30
_refine_diff_density_max 0.336
_refine_diff_density_min -0.220
_refine_ls_extinction_method none
_refine_ls_goodness_of_fit_ref 0.974
_refine_ls_hydrogen_treatment constr
_refine_ls_matrix_type full
_refine_ls_number_parameters 174
_refine_ls_number_reflns 2249
_refine_ls_number_restraints 0
_refine_ls_restrained_S_all 0.974
_refine_ls_R_factor_all 0.0716
_refine_ls_R_factor_gt 0.0422
_refine_ls_shift/su_max <0.001
_refine_ls_shift/su_mean 0.000
_refine_ls_structure_factor_coef Fsqd
_refine_ls_weighting_details 'w = 1/[\s^2^(Fo^2^)+(0.1P)^2^] where P = (Fo^2^+2Fc^2^)/3'
_refine_ls_weighting_scheme calc
_refine_ls_wR_factor_gt 0.1231
_refine_ls_wR_factor_ref 0.1391
_reflns_number_gt 1644
_reflns_number_total 2249
_reflns_threshold_expression I>2\s(I)
_cod_data_source_file na1581.cif
_cod_data_source_block I
_cod_original_cell_volume 1285.2(2)
_cod_original_sg_symbol_H-M 'P 21/c'
_cod_database_code 2013082
_cod_database_fobs_code 2013082

loop_
_symmetry_equiv_pos_as_xyz
'x, y, z'
'-x, y+1/2, -z+1/2'
'-x, -y, -z'
'x, -y-1/2, z-1/2'

loop_
_atom_site_label
_atom_site_fract_x
_atom_site_fract_y
_atom_site_fract_z
_atom_site_U_iso_or_equiv
_atom_site_adp_type
_atom_site_calc_flag
_atom_site_refinement_flags
_atom_site_occupancy
_atom_site_disorder_assembly
_atom_site_disorder_group
_atom_site_type_symbol
O1 1.04430(12) 0.3779(2) 0.79616(12) 0.0561(5) Uani d . 1 . . O
O2 0.85321(11) 0.4758(2) 0.45614(11) 0.0441(4) Uani d . 1 . . O
O3 0.75823(12) 0.1172(2) 0.36131(11) 0.0480(4) Uani d . 1 . . O
N1 0.86346(12) 0.3474(2) 0.70621(12) 0.0367(4) Uani d . 1 . . N
H1 0.8414 0.3049 0.7552 0.044 Uiso calc R 1 . . H
N2 0.97246(13) 0.4335(2) 0.61975(12) 0.0372(4) Uani d . 1 . . N
H2 1.0316 0.4581 0.6069 0.045 Uiso calc R 1 . . H
N3 0.80236(12) 0.0909(2) 0.53584(12) 0.0320(4) Uani d . 1 . . N
H3 0.8436 0.0409 0.5907 0.038 Uiso calc R 1 . . H
C1 0.87739(19) -0.1112(3) 0.43974(18) 0.0495(6) Uani d . 1 . . C
H1A 0.8327 -0.2056 0.4047 0.074 Uiso calc R 1 . . H
H1B 0.9160 -0.1450 0.5099 0.074 Uiso calc R 1 . . H
H1C 0.9280 -0.0818 0.4033 0.074 Uiso calc R 1 . . H
C2 0.80805(15) 0.0423(3) 0.44178(15) 0.0330(5) Uani d . 1 . . C
C3 0.72817(14) 0.2258(3) 0.54758(14) 0.0298(4) Uani d . 1 . . C
H3A 0.6853 0.2620 0.4773 0.036 Uiso calc R 1 . . H
C4 0.87405(15) 0.4374(2) 0.54761(15) 0.0321(5) Uani d . 1 . . C
C5 0.79235(15) 0.3862(2) 0.60240(15) 0.0325(5) Uani d . 1 . . C
C6 0.71801(19) 0.5389(3) 0.6028(2) 0.0512(6) Uani d . 1 . . C
H6A 0.6729 0.5111 0.6453 0.077 Uiso calc R 1 . . H
H6B 0.6735 0.5623 0.5328 0.077 Uiso calc R 1 . . H
H6C 0.7608 0.6393 0.6306 0.077 Uiso calc R 1 . . H
C7 0.96697(17) 0.3848(3) 0.71754(16) 0.0376(5) Uani d . 1 . . C
C8 0.65007(15) 0.1581(3) 0.60153(14) 0.0326(5) Uani d . 1 . . C
C9 0.68414(17) 0.0538(3) 0.68916(16) 0.0479(6) Uani d . 1 . . C
H9 0.7569 0.0253 0.7165 0.058 Uiso calc R 1 . . H
C10 0.6115(2) -0.0081(4) 0.7362(2) 0.0622(7) Uani d . 1 . . C
H10 0.6357 -0.0766 0.7956 0.075 Uiso calc R 1 . . H
C11 0.5035(2) 0.0306(4) 0.6961(2) 0.0613(7) Uani d . 1 . . C
H11 0.4543 -0.0140 0.7270 0.074 Uiso calc R 1 . . H
C12 0.46903(18) 0.1346(3) 0.6106(2) 0.0540(7) Uani d . 1 . . C
H12 0.3961 0.1629 0.5840 0.065 Uiso calc R 1 . . H
C13 0.54146(16) 0.1984(3) 0.56316(17) 0.0423(5) Uani d . 1 . . C
H13 0.5169 0.2693 0.5048 0.051 Uiso calc R 1 . . H

loop_
_atom_site_aniso_label
_atom_site_aniso_U_11
_atom_site_aniso_U_22
_atom_site_aniso_U_33
_atom_site_aniso_U_12
_atom_site_aniso_U_13
_atom_site_aniso_U_23
O1 0.0450(9) 0.0784(13) 0.0387(9) -0.0193(8) 0.0035(7) -0.0039(8)
O2 0.0435(8) 0.0520(10) 0.0388(8) -0.0079(7) 0.0154(7) 0.0112(7)
O3 0.0518(9) 0.0632(11) 0.0332(8) 0.0126(8) 0.0194(7) 0.0032(7)
N1 0.0370(9) 0.0471(10) 0.0298(9) -0.0100(8) 0.0159(7) -0.0027(8)
N2 0.0308(9) 0.0468(11) 0.0380(9) -0.0081(8) 0.0166(7) -0.0014(8)
N3 0.0300(8) 0.0357(9) 0.0305(8) 0.0022(7) 0.0095(7) 0.0020(7)
C1 0.0566(14) 0.0445(14) 0.0509(13) 0.0071(11) 0.0219(11) -0.0058(11)
C2 0.0337(10) 0.0349(11) 0.0338(11) -0.0056(9) 0.0153(8) -0.0016(9)
C3 0.0284(9) 0.0342(10) 0.0280(10) 0.0017(8) 0.0103(8) 0.0024(8)
C4 0.0349(10) 0.0265(10) 0.0370(11) -0.0036(8) 0.0141(8) -0.0009(8)
C5 0.0320(10) 0.0346(11) 0.0349(10) -0.0002(8) 0.0160(8) 0.0005(9)
C6 0.0511(13) 0.0385(13) 0.0718(16) 0.0029(11) 0.0306(12) -0.0034(12)
C7 0.0398(11) 0.0406(12) 0.0341(10) -0.0087(9) 0.0137(9) -0.0068(9)
C8 0.0314(10) 0.0357(11) 0.0326(10) -0.0064(8) 0.0128(8) -0.0047(9)
C9 0.0383(12) 0.0642(16) 0.0425(12) -0.0084(11) 0.0142(10) 0.0093(11)
C10 0.0579(16) 0.0802(19) 0.0540(15) -0.0151(13) 0.0254(12) 0.0168(14)
C11 0.0561(15) 0.0727(18) 0.0688(17) -0.0220(14) 0.0396(13) -0.0069(15)
C12 0.0370(12) 0.0558(15) 0.0766(18) -0.0044(11) 0.0283(12) -0.0104(14)
C13 0.0339(11) 0.0432(13) 0.0525(13) -0.0011(9) 0.0174(10) -0.0042(10)

loop_
_atom_type_symbol
_atom_type_description
_atom_type_scat_dispersion_real
_atom_type_scat_dispersion_imag
_atom_type_scat_source
C C 0.0033 0.0016 'International Tables Vol C Tables 4.2.6.8 and 6.1.1.4'
H H 0.0000 0.0000 'International Tables Vol C Tables 4.2.6.8 and 6.1.1.4'
N N 0.0061 0.0033 'International Tables Vol C Tables 4.2.6.8 and 6.1.1.4'
O O 0.0106 0.0060 'International Tables Vol C Tables 4.2.6.8 and 6.1.1.4'

loop_
_geom_angle_atom_site_label_1
_geom_angle_atom_site_label_2
_geom_angle_atom_site_label_3
_geom_angle
_geom_angle_publ_flag
C7 N1 C5 112.7(2) y
C7 N1 H1 123.6 ?
C5 N1 H1 123.6 ?
C4 N2 C7 112.05(16) ?
C4 N2 H2 124.0 ?
C7 N2 H2 124.0 ?
C2 N3 C3 122.0(2) y
C2 N3 H3 119.0 ?
C3 N3 H3 119.0 ?
C2 C1 H1A 109.5 ?
C2 C1 H1B 109.5 ?
H1A C1 H1B 109.5 ?
C2 C1 H1C 109.5 ?
H1A C1 H1C 109.5 ?
H1B C1 H1C 109.5 ?
O3 C2 N3 122.4(2) y
O3 C2 C1 121.1(2) y
N3 C2 C1 116.5(2) y
N3 C3 C8 111.6(2) ?
N3 C3 C5 110.16(14) ?
C8 C3 C5 112.96(15) ?
N3 C3 H3A 107.3 ?
C8 C3 H3A 107.3 ?
C5 C3 H3A 107.3 ?
O2 C4 N2 127.1(2) y
O2 C4 C5 125.8(2) y
N2 C4 C5 107.1(2) ?
N1 C5 C6 111.9(2) y
N1 C5 C4 100.9(2) y
C6 C5 C4 109.84(17) ?
N1 C5 C3 112.68(16) ?
C6 C5 C3 111.71(16) ?
C4 C5 C3 109.31(15) ?
C5 C6 H6A 109.5 ?
C5 C6 H6B 109.5 ?
H6A C6 H6B 109.5 ?
C5 C6 H6C 109.5 ?
H6A C6 H6C 109.5 ?
H6B C6 H6C 109.5 ?
O1 C7 N1 128.52(19) ?
O1 C7 N2 124.52(19) ?
N1 C7 N2 106.96(17) ?
C13 C8 C9 118.21(18) ?
C13 C8 C3 120.14(18) ?
C9 C8 C3 121.64(17) ?
C10 C9 C8 120.7(2) ?
C10 C9 H9 119.7 ?
C8 C9 H9 119.7 ?
C11 C10 C9 120.5(2) ?
C11 C10 H10 119.8 ?
C9 C10 H10 119.8 ?
C10 C11 C12 119.5(2) ?
C10 C11 H11 120.3 ?
C12 C11 H11 120.3 ?
C11 C12 C13 120.5(2) ?
C11 C12 H12 119.8 ?
C13 C12 H12 119.8 ?
C8 C13 C12 120.7(2) ?
C8 C13 H13 119.7 ?
C12 C13 H13 119.7 ?

loop_
_geom_bond_atom_site_label_1
_geom_bond_atom_site_label_2
_geom_bond_site_symmetry_2
_geom_bond_distance
_geom_bond_publ_flag
O1 C7 . 1.217(2) y
O2 C4 . 1.214(2) y
O3 C2 . 1.224(2) y
N1 C7 . 1.338(3) y
N1 C5 . 1.451(2) y
N1 H1 . 0.8600 ?
N2 C4 . 1.348(2) y
N2 C7 . 1.392(3) y
N2 H2 . 0.8600 ?
N3 C2 . 1.345(2) y
N3 C3 . 1.460(2) y
N3 H3 . 0.8600 ?
C1 C2 . 1.494(3) ?
C1 H1A . 0.9600 ?
C1 H1B . 0.9600 ?
C1 H1C . 0.9600 ?
C3 C8 . 1.511(2) ?
C3 C5 . 1.547(3) ?
C3 H3A . 0.9800 ?
C4 C5 . 1.519(3) y
C5 C6 . 1.524(3) ?
C6 H6A . 0.9600 ?
C6 H6B . 0.9600 ?
C6 H6C . 0.9600 ?
C8 C13 . 1.382(3) ?
C8 C9 . 1.384(3) ?
C9 C10 . 1.373(3) ?
C9 H9 . 0.9300 ?
C10 C11 . 1.373(4) ?
C10 H10 . 0.9300 ?
C11 C12 . 1.362(4) ?
C11 H11 . 0.9300 ?
C12 C13 . 1.380(3) ?
C12 H12 . 0.9300 ?
C13 H13 . 0.9300 ?

loop_
_geom_hbond_atom_site_label_D
_geom_hbond_atom_site_label_H
_geom_hbond_atom_site_label_A
_geom_hbond_site_symmetry_A
_geom_hbond_distance_DH
_geom_hbond_distance_HA
_geom_hbond_distance_DA
_geom_hbond_angle_DHA
_geom_hbond_publ_flag
N2 H2 O2 3_766 0.86 2.00 2.844(2) 167 y
N1 H1 O3 4_566 0.86 2.13 2.839(2) 140 y
N3 H3 O1 2_746 0.86 2.16 3.004(2) 167 y
C1 H1B O1 2_746 0.96 2.51 3.388(4) 152 y
C1 H1A O2 1_545 0.96 2.54 3.214(4) 127 y

loop_
_geom_torsion_atom_site_label_1
_geom_torsion_atom_site_label_2
_geom_torsion_atom_site_label_3
_geom_torsion_atom_site_label_4
_geom_torsion
_geom_torsion_publ_flag
C3 N3 C2 O3 6.1(3) ?
C3 N3 C2 C1 -172.88(17) ?
C2 N3 C3 C8 120.54(19) ?
C2 N3 C3 C5 -113.1(2) y
C7 N2 C4 O2 179.6(2) ?
C7 N2 C4 C5 0.2(2) ?
C7 N1 C5 C6 -110.9(2) ?
C7 N1 C5 C4 5.8(2) ?
C7 N1 C5 C3 122.2(2) y
O2 C4 C5 N1 177.20(19) ?
N2 C4 C5 N1 -3.41(19) ?
O2 C4 C5 C6 -64.6(3) ?
N2 C4 C5 C6 114.8(2) y
O2 C4 C5 C3 58.3(3) ?
N2 C4 C5 C3 -122.30(16) ?
N3 C3 C5 N1 -60.8(2) y
C8 C3 C5 N1 64.8(2) ?
N3 C3 C5 C6 172.21(16) ?
C8 C3 C5 C6 -62.2(2) ?
N3 C3 C5 C4 50.4(2) ?
C8 C3 C5 C4 176.04(16) ?
C5 N1 C7 O1 174.7(2) ?
C5 N1 C7 N2 -6.0(2) ?
C4 N2 C7 O1 -177.2(2) ?
C4 N2 C7 N1 3.5(2) ?
N3 C3 C8 C13 -134.91(19) ?
C5 C3 C8 C13 100.3(2) ?
N3 C3 C8 C9 44.4(3) ?
C5 C3 C8 C9 -80.4(2) ?
C13 C8 C9 C10 0.2(4) ?
C3 C8 C9 C10 -179.2(2) ?
C8 C9 C10 C11 1.0(4) ?
C9 C10 C11 C12 -1.7(4) ?
C10 C11 C12 C13 1.2(4) ?
C9 C8 C13 C12 -0.6(3) ?
C3 C8 C13 C12 178.76(19) ?
C11 C12 C13 C8 -0.1(4) ?

loop_
_cod_related_entry_id
_cod_related_entry_database
_cod_related_entry_code
1 ChemSpider 4407494
